data_4347449
loop_
_publ_author_name
'Ghosh, Tamal Kanti'
'Dutta, Ranjan'
'Ghosh, Pradyut'

_publ_section_title
;
 Unusual Recognition and Separation of Hydrated Metal Sulfates
 [M2(\m-SO4)2(H2O)n, M = Zn(II), Cd(II), Co(II), Mn(II)] by a Ditopic
 Receptor.
;
_journal_issue 7
_journal_name_full 'Inorganic chemistry'
_journal_page_first 3640
_journal_page_last 3652
_journal_paper_doi 10.1021/acs.inorgchem.6b00176
_journal_volume 55
_journal_year 2016
_chemical_formula_sum 'C21 H27 F6 N5 O8 S2 Zn'
_chemical_formula_weight 720.97
_space_group_IT_number 2
_space_group_name_Hall '-P 1'
_space_group_name_H-M_alt 'P -1'
_symmetry_cell_setting triclinic
_symmetry_space_group_name_H-M 'P -1'
_atom_sites_solution_hydrogens geom
_atom_sites_solution_primary direct
_atom_sites_solution_secondary difmap
_audit_creation_method SHELXL-97
_cell_angle_alpha 65.551(4)
_cell_angle_beta 71.476(4)
_cell_angle_gamma 68.979(4)
_cell_formula_units_Z 2
_cell_length_a 10.272(2)
_cell_length_b 12.289(2)
_cell_length_c 14.188(3)
_cell_measurement_reflns_used 6624
_cell_measurement_temperature 150(2)
_cell_measurement_theta_max 28.93
_cell_measurement_theta_min 2.29
_cell_volume 1491.4(5)
_computing_cell_refinement 'Bruker SAINT'
_computing_data_collection 'Bruker APEX2'
_computing_data_reduction 'Bruker SAINT'
_computing_molecular_graphics 'MERCURY 3.2'
_computing_publication_material 'ORTEP 3V.2'
_computing_structure_refinement 'SHELXL-97 (Sheldrick, 2008)'
_computing_structure_solution 'SHELXS-97 (Sheldrick, 2008)'
_diffrn_ambient_temperature 150(2)
_diffrn_measured_fraction_theta_full 0.998
_diffrn_measured_fraction_theta_max 0.998
_diffrn_measurement_device_type 'Bruker APEX-II CCD'
_diffrn_measurement_method '\f and \w scans'
_diffrn_radiation_monochromator graphite
_diffrn_radiation_source 'fine-focus sealed tube'
_diffrn_radiation_type MoK\a
_diffrn_radiation_wavelength 0.71073
_diffrn_reflns_av_R_equivalents 0.0362
_diffrn_reflns_av_sigmaI/netI 0.0440
_diffrn_reflns_limit_h_max 12
_diffrn_reflns_limit_h_min -11
_diffrn_reflns_limit_k_max 14
_diffrn_reflns_limit_k_min -14
_diffrn_reflns_limit_l_max 16
_diffrn_reflns_limit_l_min -16
_diffrn_reflns_number 13483
_diffrn_reflns_theta_full 25.00
_diffrn_reflns_theta_max 25.00
_diffrn_reflns_theta_min 1.61
_exptl_absorpt_coefficient_mu 1.053
_exptl_absorpt_correction_T_max 0.8666
_exptl_absorpt_correction_T_min 0.7715
_exptl_absorpt_correction_type multi-scan
_exptl_absorpt_process_details SADABS
_exptl_crystal_colour colourless
_exptl_crystal_density_diffrn 1.605
_exptl_crystal_density_method 'not measured'
_exptl_crystal_description block
_exptl_crystal_F_000 736
_exptl_crystal_size_max 0.26
_exptl_crystal_size_mid 0.18
_exptl_crystal_size_min 0.14
_refine_diff_density_max 0.687
_refine_diff_density_min -0.537
_refine_diff_density_rms 0.069
_refine_ls_extinction_method none
_refine_ls_goodness_of_fit_ref 1.050
_refine_ls_hydrogen_treatment mixed
_refine_ls_matrix_type full
_refine_ls_number_parameters 391
_refine_ls_number_reflns 5242
_refine_ls_number_restraints 0
_refine_ls_restrained_S_all 1.050
_refine_ls_R_factor_all 0.0399
_refine_ls_R_factor_gt 0.0328
_refine_ls_shift/su_max 0.001
_refine_ls_shift/su_mean 0.000
_refine_ls_structure_factor_coef Fsqd
_refine_ls_weighting_details 'calc w=1/[\s^2^(Fo^2^)+(0.0435P)^2^+0.8428P] where P=(Fo^2^+2Fc^2^)/3'
_refine_ls_weighting_scheme calc
_refine_ls_wR_factor_gt 0.0856
_refine_ls_wR_factor_ref 0.0898
_reflns_number_gt 4524
_reflns_number_total 5242
_reflns_threshold_expression >2sigma(I)
_cod_data_source_file ic6b00176_si_002.cif
_cod_data_source_block Complex5
_cod_depositor_comments
;
The following automatic conversions were performed:

data item '_exptl_absorpt_correction_type' value 'MULTI-SCAN' was
changed to 'multi-scan' in accordance with the
/home/saulius/struct/COD-crude-data/automatic-downloads/DataCite-retrospective/ACS/depositions/lib/dictionaries/cif_core.dic
dictionary named 'cif_core.dic' version 2.4.2 last updated on
2011-04-26.

data item '_symmetry_cell_setting' value 'Triclinic' was changed to
'triclinic' in accordance with the
/home/saulius/struct/COD-crude-data/automatic-downloads/DataCite-retrospective/ACS/depositions/lib/dictionaries/cif_core.dic
dictionary named 'cif_core.dic' version 2.4.2 last updated on
2011-04-26.

Automatic conversion script
Id: cif_fix_values 6909 2019-04-08 15:41:33Z antanas 
;
_cod_original_sg_symbol_H-M P-1
_cod_database_code 4347449

loop_
_symmetry_equiv_pos_as_xyz
'x, y, z'
'-x, -y, -z'

loop_
_atom_site_label
_atom_site_type_symbol
_atom_site_fract_x
_atom_site_fract_y
_atom_site_fract_z
_atom_site_U_iso_or_equiv
_atom_site_adp_type
_atom_site_occupancy
_atom_site_symmetry_multiplicity
_atom_site_calc_flag
_atom_site_refinement_flags
Zn1 Zn 0.76065(3) 0.64288(2) 0.11785(2) 0.01512(10) Uani 1 1 d .
S2 S 0.31098(6) 0.74519(6) 0.16366(5) 0.01975(15) Uani 1 1 d .
S3 S 0.69167(7) 0.17744(6) 0.34739(5) 0.02004(15) Uani 1 1 d .
N1 N 0.8338(2) 0.81641(18) 0.02762(16) 0.0160(4) Uani 1 1 d .
N2 N 0.6725(2) 0.71227(19) -0.01447(16) 0.0183(4) Uani 1 1 d .
N3 N 0.6960(2) 0.72419(18) 0.23140(16) 0.0174(4) Uani 1 1 d .
N4 N 1.1130(2) 0.62822(19) 0.05571(16) 0.0190(5) Uani 1 1 d .
H4 H 1.1831 0.6482 0.0592 0.023 Uiso 1 1 calc R
N5 N 1.1201(2) 0.49299(19) 0.22520(16) 0.0188(5) Uani 1 1 d .
H5 H 1.1966 0.5124 0.2165 0.023 Uiso 1 1 calc R
C1 C 0.6561(3) 0.8351(2) -0.0647(2) 0.0193(5) Uani 1 1 d .
C2 C 0.5907(3) 0.8991(2) -0.1511(2) 0.0245(6) Uani 1 1 d .
H2 H 0.5819 0.9836 -0.1854 0.029 Uiso 1 1 calc R
C3 C 0.5384(3) 0.8360(3) -0.1859(2) 0.0314(7) Uani 1 1 d .
H3 H 0.4939 0.8774 -0.2437 0.038 Uiso 1 1 calc R
C4 C 0.5536(3) 0.7101(3) -0.1332(2) 0.0286(6) Uani 1 1 d .
H4A H 0.5184 0.6658 -0.1546 0.034 Uiso 1 1 calc R
C5 C 0.6219(3) 0.6512(2) -0.0485(2) 0.0229(6) Uani 1 1 d .
H5A H 0.6331 0.5665 -0.0139 0.027 Uiso 1 1 calc R
C6 C 0.7050(3) 0.8992(2) -0.0165(2) 0.0188(5) Uani 1 1 d .
H6A H 0.7264 0.9746 -0.0701 0.023 Uiso 1 1 calc R
H6B H 0.6293 0.9217 0.0391 0.023 Uiso 1 1 calc R
C7 C 0.8502(3) 0.8581(2) 0.10652(19) 0.0174(5) Uani 1 1 d .
H7A H 0.8326 0.9475 0.0793 0.021 Uiso 1 1 calc R
H7B H 0.9472 0.8225 0.1179 0.021 Uiso 1 1 calc R
C8 C 0.7483(2) 0.8201(2) 0.21081(19) 0.0172(5) Uani 1 1 d .
C9 C 0.7128(3) 0.8800(2) 0.2832(2) 0.0212(6) Uani 1 1 d .
H9 H 0.7496 0.9459 0.2676 0.025 Uiso 1 1 calc R
C10 C 0.6224(3) 0.8410(3) 0.3788(2) 0.0268(6) Uani 1 1 d .
H10 H 0.5982 0.8799 0.4282 0.032 Uiso 1 1 calc R
C11 C 0.5681(3) 0.7426(3) 0.4000(2) 0.0257(6) Uani 1 1 d .
H11 H 0.5069 0.7148 0.4636 0.031 Uiso 1 1 calc R
C12 C 0.6071(3) 0.6874(2) 0.3245(2) 0.0207(5) Uani 1 1 d .
H12 H 0.5706 0.6219 0.3384 0.025 Uiso 1 1 calc R
C13 C 0.9628(3) 0.8133(2) -0.05942(19) 0.0186(5) Uani 1 1 d .
H13A H 1.0134 0.8688 -0.0635 0.022 Uiso 1 1 calc R
H13B H 0.9329 0.8433 -0.1261 0.022 Uiso 1 1 calc R
C14 C 1.0632(3) 0.6843(2) -0.0434(2) 0.0202(5) Uani 1 1 d .
H14A H 1.0150 0.6311 -0.0461 0.024 Uiso 1 1 calc R
H14B H 1.1450 0.6886 -0.1012 0.024 Uiso 1 1 calc R
C15 C 1.0544(2) 0.5459(2) 0.14318(19) 0.0169(5) Uani 1 1 d .
C16 C 1.0736(3) 0.4035(2) 0.3303(2) 0.0233(6) Uani 1 1 d .
C17 C 1.1848(3) 0.3731(3) 0.3949(2) 0.0325(7) Uani 1 1 d .
H17A H 1.2768 0.3358 0.3607 0.049 Uiso 1 1 calc R
H17B H 1.1600 0.3166 0.4645 0.049 Uiso 1 1 calc R
H17C H 1.1870 0.4480 0.3999 0.049 Uiso 1 1 calc R
C18 C 1.0727(3) 0.2862(3) 0.3183(2) 0.0322(7) Uani 1 1 d .
H18A H 1.0025 0.3059 0.2782 0.048 Uiso 1 1 calc R
H18B H 1.0502 0.2269 0.3868 0.048 Uiso 1 1 calc R
H18C H 1.1648 0.2517 0.2821 0.048 Uiso 1 1 calc R
C19 C 0.9267(3) 0.4637(3) 0.3834(2) 0.0333(7) Uani 1 1 d .
H19A H 0.9268 0.5420 0.3830 0.050 Uiso 1 1 calc R
H19B H 0.9041 0.4106 0.4549 0.050 Uiso 1 1 calc R
H19C H 0.8569 0.4765 0.3455 0.050 Uiso 1 1 calc R
F1 F 0.2539(2) 0.7129(2) 0.36510(14) 0.0540(5) Uani 1 1 d .
O1 O 0.94536(17) 0.51875(15) 0.14427(13) 0.0167(4) Uani 1 1 d .
O2 O 0.42259(18) 0.79957(16) 0.14876(14) 0.0239(4) Uani 1 1 d .
O3 O 0.22245(19) 0.80705(17) 0.08572(15) 0.0278(4) Uani 1 1 d .
O6 O 0.7608(2) 0.15236(18) 0.25052(15) 0.0323(5) Uani 1 1 d .
O4 O 0.35554(19) 0.61028(17) 0.19158(17) 0.0304(5) Uani 1 1 d .
O7 O 0.5536(2) 0.1536(2) 0.39265(15) 0.0323(5) Uani 1 1 d .
O5 O 0.7000(2) 0.29275(17) 0.34817(17) 0.0346(5) Uani 1 1 d .
F4 F 0.07679(18) 0.72520(17) 0.30774(15) 0.0431(5) Uani 1 1 d .
F5 F 0.1419(2) 0.88961(17) 0.27020(16) 0.0564(6) Uani 1 1 d .
F2 F 0.9381(2) 0.06113(19) 0.40503(19) 0.0592(6) Uani 1 1 d .
F3 F 0.7975(2) -0.05283(15) 0.45634(17) 0.0533(6) Uani 1 1 d .
C20 C 0.1895(3) 0.7696(3) 0.2832(2) 0.0316(7) Uani 1 1 d .
O8 O 0.64848(18) 0.50848(16) 0.18954(14) 0.0228(4) Uani 1 1 d .
F6 F 0.7604(3) 0.07611(19) 0.53373(16) 0.0608(6) Uani 1 1 d .
C21 C 0.8021(3) 0.0598(2) 0.4415(2) 0.0319(7) Uani 1 1 d .

loop_
_atom_site_aniso_label
_atom_site_aniso_U_11
_atom_site_aniso_U_22
_atom_site_aniso_U_33
_atom_site_aniso_U_23
_atom_site_aniso_U_13
_atom_site_aniso_U_12
Zn1 0.01449(16) 0.01304(16) 0.01750(17) -0.00562(12) -0.00328(11) -0.00265(11)
S2 0.0147(3) 0.0174(3) 0.0261(4) -0.0065(3) -0.0033(3) -0.0048(2)
S3 0.0225(3) 0.0169(3) 0.0193(3) -0.0034(3) -0.0059(3) -0.0053(3)
N1 0.0161(10) 0.0157(10) 0.0159(11) -0.0063(8) -0.0031(8) -0.0028(8)
N2 0.0145(10) 0.0173(11) 0.0223(11) -0.0091(9) -0.0037(9) -0.0004(8)
N3 0.0151(10) 0.0162(10) 0.0196(11) -0.0061(9) -0.0055(8) -0.0010(8)
N4 0.0161(11) 0.0182(11) 0.0218(11) -0.0043(9) -0.0034(9) -0.0067(9)
N5 0.0132(10) 0.0203(11) 0.0225(12) -0.0056(9) -0.0036(9) -0.0057(9)
C1 0.0134(12) 0.0203(13) 0.0213(13) -0.0102(11) -0.0004(10) -0.0002(10)
C2 0.0257(14) 0.0215(14) 0.0227(14) -0.0083(11) -0.0079(11) 0.0015(11)
C3 0.0319(16) 0.0331(16) 0.0314(16) -0.0141(13) -0.0175(13) 0.0027(13)
C4 0.0244(14) 0.0343(16) 0.0363(17) -0.0212(14) -0.0124(12) -0.0015(12)
C5 0.0197(13) 0.0206(13) 0.0296(15) -0.0133(12) -0.0042(11) -0.0017(11)
C6 0.0195(13) 0.0151(12) 0.0214(13) -0.0071(10) -0.0071(10) -0.0004(10)
C7 0.0193(13) 0.0147(12) 0.0206(13) -0.0069(10) -0.0049(10) -0.0052(10)
C8 0.0142(12) 0.0157(12) 0.0196(13) -0.0056(10) -0.0052(10) -0.0005(10)
C9 0.0232(14) 0.0207(13) 0.0235(14) -0.0113(11) -0.0062(11) -0.0042(11)
C10 0.0266(15) 0.0325(15) 0.0244(15) -0.0167(12) -0.0032(12) -0.0043(12)
C11 0.0212(14) 0.0330(15) 0.0199(14) -0.0111(12) 0.0017(11) -0.0064(12)
C12 0.0188(13) 0.0213(13) 0.0213(14) -0.0076(11) -0.0024(10) -0.0054(10)
C13 0.0204(13) 0.0190(13) 0.0147(12) -0.0046(10) 0.0000(10) -0.0079(10)
C14 0.0203(13) 0.0206(13) 0.0183(13) -0.0088(11) 0.0013(10) -0.0056(10)
C15 0.0139(12) 0.0135(12) 0.0217(13) -0.0097(10) -0.0003(10) -0.0003(10)
C16 0.0234(14) 0.0196(13) 0.0225(14) 0.0008(11) -0.0080(11) -0.0071(11)
C17 0.0346(16) 0.0321(16) 0.0286(16) -0.0014(13) -0.0148(13) -0.0095(13)
C18 0.0314(16) 0.0201(14) 0.0428(18) -0.0005(13) -0.0162(14) -0.0085(12)
C19 0.0287(16) 0.0364(17) 0.0198(14) -0.0009(13) 0.0009(12) -0.0070(13)
F1 0.0544(12) 0.0830(16) 0.0253(10) -0.0090(10) -0.0037(9) -0.0336(11)
O1 0.0128(8) 0.0143(8) 0.0218(9) -0.0056(7) -0.0027(7) -0.0036(7)
O2 0.0194(9) 0.0216(9) 0.0296(10) -0.0051(8) -0.0047(8) -0.0085(8)
O3 0.0239(10) 0.0302(10) 0.0308(11) -0.0081(9) -0.0100(8) -0.0075(8)
O6 0.0379(12) 0.0323(11) 0.0218(10) -0.0083(9) 0.0041(9) -0.0136(9)
O4 0.0180(10) 0.0181(10) 0.0512(13) -0.0100(9) -0.0045(9) -0.0044(8)
O7 0.0228(10) 0.0492(13) 0.0257(11) -0.0140(10) -0.0016(8) -0.0118(9)
O5 0.0496(13) 0.0163(10) 0.0407(12) -0.0042(9) -0.0244(10) -0.0047(9)
F4 0.0244(9) 0.0501(11) 0.0503(11) -0.0185(9) 0.0101(8) -0.0180(8)
F5 0.0635(13) 0.0376(11) 0.0594(13) -0.0315(10) 0.0206(11) -0.0145(10)
F2 0.0329(11) 0.0459(12) 0.0989(18) -0.0157(12) -0.0347(11) -0.0021(9)
F3 0.0807(15) 0.0184(9) 0.0676(14) 0.0053(9) -0.0490(12) -0.0143(9)
C20 0.0300(16) 0.0328(16) 0.0308(16) -0.0105(13) 0.0021(13) -0.0144(13)
O8 0.0192(9) 0.0183(9) 0.0300(10) -0.0056(8) -0.0056(8) -0.0062(7)
F6 0.0865(16) 0.0565(13) 0.0424(12) -0.0157(10) -0.0427(12) 0.0026(12)
C21 0.0382(17) 0.0182(14) 0.0420(19) -0.0040(13) -0.0219(14) -0.0055(12)

loop_
_atom_type_symbol
_atom_type_description
_atom_type_scat_dispersion_real
_atom_type_scat_dispersion_imag
_atom_type_scat_source
C C 0.0033 0.0016 'International Tables Vol C Tables 4.2.6.8 and 6.1.1.4'
H H 0.0000 0.0000 'International Tables Vol C Tables 4.2.6.8 and 6.1.1.4'
N N 0.0061 0.0033 'International Tables Vol C Tables 4.2.6.8 and 6.1.1.4'
O O 0.0106 0.0060 'International Tables Vol C Tables 4.2.6.8 and 6.1.1.4'
F F 0.0171 0.0103 'International Tables Vol C Tables 4.2.6.8 and 6.1.1.4'
S S 0.1246 0.1234 'International Tables Vol C Tables 4.2.6.8 and 6.1.1.4'
Zn Zn 0.2839 1.4301 'International Tables Vol C Tables 4.2.6.8 and 6.1.1.4'

loop_
_geom_angle_atom_site_label_1
_geom_angle_atom_site_label_2
_geom_angle_atom_site_label_3
_geom_angle
O1 Zn1 N3 105.70(7)
O1 Zn1 N2 128.59(7)
N3 Zn1 N2 124.03(8)
O1 Zn1 O8 92.79(7)
N3 Zn1 O8 100.15(8)
N2 Zn1 O8 90.71(8)
O1 Zn1 N1 100.44(7)
N3 Zn1 N1 79.00(8)
N2 Zn1 N1 78.94(8)
O8 Zn1 N1 166.49(7)
O3 S2 O2 116.26(11)
O3 S2 O4 113.50(12)
O2 S2 O4 114.34(11)
O3 S2 C20 103.33(13)
O2 S2 C20 103.62(12)
O4 S2 C20 103.64(13)
O6 S3 O7 114.83(12)
O6 S3 O5 114.99(12)
O7 S3 O5 114.56(13)
O6 S3 C21 103.66(13)
O7 S3 C21 103.80(13)
O5 S3 C21 102.77(12)
C7 N1 C6 109.89(18)
C7 N1 C13 111.42(18)
C6 N1 C13 110.26(19)
C7 N1 Zn1 106.90(14)
C6 N1 Zn1 99.23(14)
C13 N1 Zn1 118.36(14)
C5 N2 C1 118.8(2)
C5 N2 Zn1 127.32(17)
C1 N2 Zn1 113.61(16)
C12 N3 C8 118.6(2)
C12 N3 Zn1 124.34(17)
C8 N3 Zn1 117.05(16)
C15 N4 C14 123.4(2)
C15 N5 C16 126.4(2)
N2 C1 C2 121.7(2)
N2 C1 C6 115.8(2)
C2 C1 C6 122.4(2)
C3 C2 C1 119.3(2)
C2 C3 C4 118.9(3)
C5 C4 C3 119.0(3)
N2 C5 C4 122.2(2)
N1 C6 C1 110.43(19)
N1 C7 C8 111.56(19)
N3 C8 C9 121.5(2)
N3 C8 C7 117.5(2)
C9 C8 C7 121.0(2)
C10 C9 C8 119.5(2)
C9 C10 C11 119.1(2)
C12 C11 C10 118.5(3)
N3 C12 C11 122.8(2)
N1 C13 C14 112.6(2)
N4 C14 C13 114.2(2)
O1 C15 N5 122.5(2)
O1 C15 N4 120.8(2)
N5 C15 N4 116.6(2)
N5 C16 C18 110.5(2)
N5 C16 C19 110.1(2)
C18 C16 C19 110.8(2)
N5 C16 C17 105.1(2)
C18 C16 C17 110.1(2)
C19 C16 C17 110.1(2)
C15 O1 Zn1 123.80(15)
F1 C20 F5 108.2(3)
F1 C20 F4 107.6(2)
F5 C20 F4 108.0(2)
F1 C20 S2 111.1(2)
F5 C20 S2 110.5(2)
F4 C20 S2 111.3(2)
F6 C21 F3 108.4(3)
F6 C21 F2 108.5(2)
F3 C21 F2 106.2(2)
F6 C21 S3 111.8(2)
F3 C21 S3 110.64(19)
F2 C21 S3 111.1(2)

loop_
_geom_bond_atom_site_label_1
_geom_bond_atom_site_label_2
_geom_bond_distance
Zn1 O1 1.9923(16)
Zn1 N3 2.052(2)
Zn1 N2 2.067(2)
Zn1 O8 2.0784(17)
Zn1 N1 2.243(2)
S2 O3 1.4405(19)
S2 O2 1.4437(18)
S2 O4 1.4635(19)
S2 C20 1.825(3)
S3 O6 1.436(2)
S3 O7 1.440(2)
S3 O5 1.455(2)
S3 C21 1.829(3)
N1 C7 1.483(3)
N1 C6 1.487(3)
N1 C13 1.499(3)
N2 C5 1.343(3)
N2 C1 1.348(3)
N3 C12 1.348(3)
N3 C8 1.354(3)
N4 C15 1.360(3)
N4 C14 1.454(3)
N5 C15 1.338(3)
N5 C16 1.493(3)
C1 C2 1.386(4)
C1 C6 1.512(3)
C2 C3 1.384(4)
C3 C4 1.386(4)
C4 C5 1.383(4)
C7 C8 1.515(3)
C8 C9 1.388(3)
C9 C10 1.383(4)
C10 C11 1.392(4)
C11 C12 1.379(4)
C13 C14 1.519(3)
C15 O1 1.272(3)
C16 C18 1.524(4)
C16 C19 1.526(4)
C16 C17 1.536(4)
F1 C20 1.327(4)
F4 C20 1.341(3)
F5 C20 1.328(3)
F2 C21 1.331(4)
F3 C21 1.327(3)
F6 C21 1.318(4)
